data_4315010
loop_
_publ_author_name
'Traian D. Pasatoiu'
'Augustin M. Madalan'
'Michael U. Kumke'
'Carmen Tiseanu'
'Marius Andruh'

_publ_section_title
;
 Temperature Switch of LMCT Role: From Quenching to Sensitization of
 Europium Emission in a ZnII-EuIII Binuclear Complex
;
_journal_name_full 'Inorganic Chemistry'
_journal_page_first 2310
_journal_page_last 2315
_journal_paper_doi 10.1021/ic902169s
_journal_volume 49
_journal_year 2010
_chemical_formula_sum 'C19 H20 Eu N5 O14 Zn'
_chemical_formula_weight 759.73
_chemical_name_systematic
;
 ?
;
_space_group_IT_number 14
_symmetry_cell_setting monoclinic
_symmetry_space_group_name_Hall '-P 2ybc'
_symmetry_space_group_name_H-M 'P 1 21/c 1'
_atom_sites_solution_hydrogens geom
_atom_sites_solution_primary direct
_atom_sites_solution_secondary difmap
_audit_creation_method SHELXL-97
_cell_angle_alpha 90.00
_cell_angle_beta 103.496(3)
_cell_angle_gamma 90.00
_cell_formula_units_Z 4
_cell_length_a 8.9419(4)
_cell_length_b 29.2149(13)
_cell_length_c 10.1778(4)
_cell_measurement_reflns_used 48576
_cell_measurement_temperature 293(2)
_cell_measurement_theta_max 33.81
_cell_measurement_theta_min 2.06
_cell_volume 2585.40(19)
_computing_cell_refinement X-Area
_computing_data_collection X-Area
_computing_data_reduction X-Area
_computing_structure_refinement 'SHELXL-97 (Sheldrick, 1997)'
_computing_structure_solution 'SHELXS-97 (Sheldrick, 1997)'
_diffrn_ambient_temperature 293(2)
_diffrn_measured_fraction_theta_full 0.994
_diffrn_measured_fraction_theta_max 0.994
_diffrn_measurement_device_type 'STOE-IPDS II'
_diffrn_measurement_method 'omega scans'
_diffrn_radiation_monochromator graphite
_diffrn_radiation_source 'fine-focus sealed tube'
_diffrn_radiation_type MoK\a
_diffrn_radiation_wavelength 0.71073
_diffrn_reflns_av_R_equivalents 0.0609
_diffrn_reflns_av_sigmaI/netI 0.0410
_diffrn_reflns_limit_h_max 13
_diffrn_reflns_limit_h_min -11
_diffrn_reflns_limit_k_max 44
_diffrn_reflns_limit_k_min -45
_diffrn_reflns_limit_l_max 15
_diffrn_reflns_limit_l_min -15
_diffrn_reflns_number 45664
_diffrn_reflns_theta_full 33.46
_diffrn_reflns_theta_max 33.46
_diffrn_reflns_theta_min 2.17
_exptl_absorpt_coefficient_mu 3.411
_exptl_absorpt_correction_T_max 0.5906
_exptl_absorpt_correction_T_min 0.4733
_exptl_absorpt_correction_type multi-scan
_exptl_crystal_colour yellow
_exptl_crystal_density_diffrn 1.952
_exptl_crystal_density_meas ?
_exptl_crystal_density_method 'not measured'
_exptl_crystal_description prism
_exptl_crystal_F_000 1496
_exptl_crystal_size_max 0.3
_exptl_crystal_size_mid 0.2
_exptl_crystal_size_min 0.1
_refine_diff_density_max 1.537
_refine_diff_density_min -1.242
_refine_diff_density_rms 0.143
_refine_ls_extinction_coef 0.0045(3)
_refine_ls_extinction_expression Fc^*^=kFc[1+0.001xFc^2^\l^3^/sin(2\q)]^-1/4^
_refine_ls_extinction_method SHELXL
_refine_ls_goodness_of_fit_ref 1.075
_refine_ls_hydrogen_treatment constr
_refine_ls_matrix_type full
_refine_ls_number_parameters 362
_refine_ls_number_reflns 10041
_refine_ls_number_restraints 0
_refine_ls_restrained_S_all 1.075
_refine_ls_R_factor_all 0.0794
_refine_ls_R_factor_gt 0.0544
_refine_ls_shift/su_max 0.001
_refine_ls_shift/su_mean 0.000
_refine_ls_structure_factor_coef Fsqd
_refine_ls_weighting_details 'calc w=1/[\s^2^(Fo^2^)+(0.0482P)^2^+5.2847P] where P=(Fo^2^+2Fc^2^)/3'
_refine_ls_weighting_scheme calc
_refine_ls_wR_factor_gt 0.1151
_refine_ls_wR_factor_ref 0.1258
_reflns_number_gt 7335
_reflns_number_total 10041
_reflns_threshold_expression >2sigma(I)
_cod_data_source_file ic902169s_si_002_1.cif
_cod_data_source_block tr43
_cod_depositor_comments
;
The following automatic conversions were performed:

'_symmetry_cell_setting' value 'Monoclinic' changed to 'monoclinic'
according to the built-in table from CIF Core dictionary named
'cif_core.dic' version 2.4.1 from 2010-06-29.

Automatic conversion script
Id: cif_fix_values 1646 2011-03-28 12:23:43Z adriana 

The following automatic conversions were performed:

'_exptl_crystal_density_meas' value 'not measured' was changed to '?'
- the value is perceived as not measured.

Automatic conversion script
Id: cif_fix_values 3008 2015-01-20 13:52:24Z robertas 
;
_cod_database_code 4315010

loop_
_symmetry_equiv_pos_as_xyz
'x, y, z'
'-x, y+1/2, -z+1/2'
'-x, -y, -z'
'x, -y-1/2, z-1/2'

loop_
_atom_site_label
_atom_site_type_symbol
_atom_site_fract_x
_atom_site_fract_y
_atom_site_fract_z
_atom_site_U_iso_or_equiv
_atom_site_adp_type
_atom_site_occupancy
_atom_site_symmetry_multiplicity
_atom_site_calc_flag
_atom_site_refinement_flags
_atom_site_disorder_assembly
_atom_site_disorder_group
C1 C 0.2983(8) 0.2279(2) 0.6198(6) 0.0664(16) Uani 1 1 d . . .
H1A H 0.2061 0.2219 0.5519 0.100 Uiso 1 1 calc R . .
H1B H 0.3863 0.2225 0.5830 0.100 Uiso 1 1 calc R . .
H1C H 0.2986 0.2591 0.6488 0.100 Uiso 1 1 calc R . .
C2 C 0.4279(5) 0.20342(16) 0.8431(5) 0.0424(9) Uani 1 1 d . . .
C3 C 0.5404(7) 0.23648(19) 0.8505(6) 0.0544(12) Uani 1 1 d . . .
H3 H 0.5333 0.2577 0.7812 0.065 Uiso 1 1 calc R . .
C4 C 0.6642(7) 0.2378(2) 0.9624(7) 0.0664(17) Uani 1 1 d . . .
H4 H 0.7399 0.2601 0.9687 0.080 Uiso 1 1 calc R . .
C5 C 0.6740(6) 0.2063(2) 1.0624(6) 0.0610(15) Uani 1 1 d . . .
H5 H 0.7593 0.2066 1.1350 0.073 Uiso 1 1 calc R . .
C6 C 0.5576(5) 0.17313(19) 1.0589(5) 0.0470(11) Uani 1 1 d . . .
C7 C 0.4308(5) 0.17202(15) 0.9468(4) 0.0380(8) Uani 1 1 d . . .
C8 C 0.5814(6) 0.1421(2) 1.1708(6) 0.0564(13) Uani 1 1 d . . .
H8 H 0.6762 0.1439 1.2323 0.068 Uiso 1 1 calc R . .
C9 C 0.5476(9) 0.0824(3) 1.3140(7) 0.086(2) Uani 1 1 d . . .
H9A H 0.6260 0.0991 1.3783 0.104 Uiso 1 1 calc R . .
H9B H 0.5962 0.0559 1.2847 0.104 Uiso 1 1 calc R . .
C10 C 0.4289(10) 0.0668(3) 1.3829(6) 0.079(2) Uani 1 1 d . . .
H10A H 0.3721 0.0933 1.4016 0.095 Uiso 1 1 calc R . .
H10B H 0.4801 0.0536 1.4691 0.095 Uiso 1 1 calc R . .
C11 C 0.3173(12) 0.0329(2) 1.3091(7) 0.094(3) Uani 1 1 d . . .
H11A H 0.2624 0.0194 1.3714 0.113 Uiso 1 1 calc R . .
H11B H 0.3733 0.0085 1.2769 0.113 Uiso 1 1 calc R . .
C12 C 0.0677(9) 0.0370(2) 1.1696(6) 0.0652(17) Uani 1 1 d . . .
H12 H 0.0499 0.0143 1.2281 0.078 Uiso 1 1 calc R . .
C13 C -0.0638(8) 0.05050(18) 1.0634(6) 0.0554(13) Uani 1 1 d . . .
C14 C -0.2086(10) 0.0344(2) 1.0741(8) 0.075(2) Uani 1 1 d . . .
H14 H -0.2153 0.0151 1.1452 0.090 Uiso 1 1 calc R . .
C15 C -0.3387(10) 0.0465(2) 0.9829(9) 0.081(2) Uani 1 1 d . . .
H15 H -0.4333 0.0355 0.9922 0.097 Uiso 1 1 calc R . .
C16 C -0.3321(7) 0.0751(2) 0.8755(7) 0.0636(16) Uani 1 1 d . . .
H16 H -0.4217 0.0834 0.8134 0.076 Uiso 1 1 calc R . .
C17 C -0.1917(6) 0.09123(18) 0.8617(5) 0.0462(10) Uani 1 1 d . . .
C18 C -0.0542(6) 0.07916(16) 0.9549(5) 0.0445(10) Uani 1 1 d . . .
C19 C -0.3059(7) 0.1419(2) 0.6859(7) 0.0670(16) Uani 1 1 d . . .
H19A H -0.2796 0.1621 0.6203 0.101 Uiso 1 1 calc R . .
H19B H -0.3531 0.1592 0.7456 0.101 Uiso 1 1 calc R . .
H19C H -0.3763 0.1190 0.6406 0.101 Uiso 1 1 calc R . .
N1 N 0.4880(6) 0.11206(18) 1.1961(4) 0.0566(11) Uani 1 1 d . . .
N2 N 0.2034(7) 0.05249(16) 1.1919(4) 0.0595(13) Uani 1 1 d . . .
N3 N 0.2114(10) 0.0505(2) 0.6629(5) 0.0759(18) Uani 1 1 d . . .
N4 N 0.0032(5) 0.13493(14) 0.4422(4) 0.0436(8) Uani 1 1 d . . .
N5 N -0.0011(5) 0.22812(14) 0.8125(4) 0.0461(9) Uani 1 1 d . . .
O1 O 0.3044(4) 0.19798(12) 0.7333(3) 0.0476(8) Uani 1 1 d . . .
O2 O 0.3172(4) 0.14214(11) 0.9344(3) 0.0424(7) Uani 1 1 d . . .
O3 O 0.0775(4) 0.09513(12) 0.9342(3) 0.0442(7) Uani 1 1 d . . .
O4 O -0.1711(4) 0.12051(14) 0.7614(4) 0.0487(8) Uani 1 1 d . . .
O5 O 0.3011(6) 0.0817(2) 0.7147(5) 0.0853(16) Uani 1 1 d . . .
O6 O 0.0682(7) 0.05813(15) 0.6530(5) 0.0756(14) Uani 1 1 d . . .
O7 O 0.2561(11) 0.0149(2) 0.6248(6) 0.127(3) Uani 1 1 d . . .
O8 O -0.0924(5) 0.13609(16) 0.5135(4) 0.0612(10) Uani 1 1 d . . .
O9 O 0.1410(4) 0.13983(14) 0.5029(4) 0.0535(9) Uani 1 1 d . . .
O10 O -0.0354(5) 0.12991(14) 0.3200(4) 0.0572(9) Uani 1 1 d . . .
O11 O 0.0520(5) 0.19881(13) 0.9017(4) 0.0554(9) Uani 1 1 d . . .
O12 O -0.0246(5) 0.21397(14) 0.6913(4) 0.0549(9) Uani 1 1 d . . .
O13 O -0.0272(6) 0.26726(14) 0.8400(5) 0.0689(12) Uani 1 1 d . . .
O14 O 0.1622(5) 0.16217(14) 1.1686(4) 0.0574(9) Uani 1 1 d . . .
Zn1 Zn 0.26351(7) 0.10756(2) 1.09076(6) 0.04541(14) Uani 1 1 d . . .
Eu1 Eu 0.10279(2) 0.137352(7) 0.74479(2) 0.03498(7) Uani 1 1 d . . .

loop_
_atom_site_aniso_label
_atom_site_aniso_U_11
_atom_site_aniso_U_22
_atom_site_aniso_U_33
_atom_site_aniso_U_23
_atom_site_aniso_U_13
_atom_site_aniso_U_12
C1 0.075(4) 0.063(3) 0.059(3) 0.020(3) 0.010(3) -0.011(3)
C2 0.038(2) 0.046(2) 0.044(2) -0.0063(18) 0.0115(18) -0.0040(18)
C3 0.055(3) 0.055(3) 0.059(3) -0.009(2) 0.025(2) -0.016(2)
C4 0.050(3) 0.080(4) 0.072(4) -0.023(3) 0.020(3) -0.027(3)
C5 0.037(2) 0.084(4) 0.060(3) -0.023(3) 0.006(2) -0.013(3)
C6 0.032(2) 0.064(3) 0.043(2) -0.012(2) 0.0058(17) 0.0034(19)
C7 0.0320(18) 0.043(2) 0.039(2) -0.0058(16) 0.0077(15) -0.0011(16)
C8 0.043(2) 0.078(4) 0.043(2) -0.008(2) -0.001(2) 0.009(3)
C9 0.080(5) 0.117(6) 0.055(4) 0.029(4) 0.000(3) 0.030(5)
C10 0.102(6) 0.088(5) 0.040(3) 0.011(3) 0.001(3) 0.016(4)
C11 0.164(9) 0.056(4) 0.048(3) 0.017(3) -0.005(4) 0.000(4)
C12 0.110(6) 0.045(3) 0.045(3) 0.006(2) 0.028(3) -0.011(3)
C13 0.078(4) 0.045(2) 0.051(3) -0.002(2) 0.031(3) -0.013(2)
C14 0.094(5) 0.059(3) 0.087(5) 0.002(3) 0.054(4) -0.022(3)
C15 0.082(5) 0.065(4) 0.114(6) -0.012(4) 0.060(5) -0.029(4)
C16 0.049(3) 0.063(3) 0.087(4) -0.017(3) 0.032(3) -0.015(3)
C17 0.043(2) 0.048(2) 0.051(3) -0.009(2) 0.019(2) -0.0089(19)
C18 0.053(3) 0.041(2) 0.044(2) -0.0054(17) 0.021(2) -0.0122(19)
C19 0.042(3) 0.088(5) 0.069(4) -0.001(3) 0.008(3) 0.012(3)
N1 0.056(3) 0.071(3) 0.039(2) 0.0051(19) 0.0030(18) 0.016(2)
N2 0.093(4) 0.046(2) 0.037(2) 0.0068(17) 0.011(2) -0.002(2)
N3 0.126(6) 0.061(3) 0.044(3) 0.013(2) 0.027(3) 0.035(4)
N4 0.046(2) 0.051(2) 0.0348(17) 0.0031(15) 0.0104(15) 0.0057(17)
N5 0.041(2) 0.046(2) 0.048(2) 0.0000(17) 0.0039(17) 0.0021(16)
O1 0.0451(18) 0.0528(18) 0.0427(17) 0.0100(14) 0.0061(14) -0.0126(15)
O2 0.0388(15) 0.0495(18) 0.0362(14) 0.0055(13) 0.0034(12) -0.0059(13)
O3 0.0441(17) 0.0515(18) 0.0377(15) 0.0037(13) 0.0109(13) -0.0070(14)
O4 0.0325(15) 0.064(2) 0.0510(19) 0.0031(16) 0.0126(14) -0.0023(15)
O5 0.066(3) 0.112(4) 0.070(3) -0.014(3) 0.001(2) 0.039(3)
O6 0.110(4) 0.052(2) 0.071(3) -0.008(2) 0.031(3) -0.013(3)
O7 0.230(9) 0.072(3) 0.096(4) 0.015(3) 0.073(5) 0.071(5)
O8 0.046(2) 0.099(3) 0.0399(18) -0.0028(19) 0.0120(15) 0.005(2)
O9 0.0438(18) 0.074(2) 0.0430(18) 0.0030(17) 0.0098(14) -0.0023(17)
O10 0.062(2) 0.073(3) 0.0355(16) -0.0078(16) 0.0078(16) -0.0007(19)
O11 0.070(3) 0.052(2) 0.0423(18) 0.0020(15) 0.0092(17) 0.0104(18)
O12 0.057(2) 0.059(2) 0.0431(18) 0.0019(16) 0.0015(16) 0.0110(17)
O13 0.078(3) 0.046(2) 0.078(3) -0.0056(19) 0.009(2) 0.011(2)
O14 0.071(3) 0.056(2) 0.048(2) -0.0012(16) 0.0206(18) 0.0025(19)
Zn1 0.0528(3) 0.0470(3) 0.0341(2) 0.0046(2) 0.0056(2) -0.0004(2)
Eu1 0.03144(10) 0.04168(11) 0.03120(10) 0.00222(8) 0.00605(6) -0.00146(9)

loop_
_atom_type_symbol
_atom_type_description
_atom_type_scat_dispersion_real
_atom_type_scat_dispersion_imag
_atom_type_scat_source
C C 0.0033 0.0016 'International Tables Vol C Tables 4.2.6.8 and 6.1.1.4'
H H 0.0000 0.0000 'International Tables Vol C Tables 4.2.6.8 and 6.1.1.4'
N N 0.0061 0.0033 'International Tables Vol C Tables 4.2.6.8 and 6.1.1.4'
O O 0.0106 0.0060 'International Tables Vol C Tables 4.2.6.8 and 6.1.1.4'
Zn Zn 0.2839 1.4301 'International Tables Vol C Tables 4.2.6.8 and 6.1.1.4'
Eu Eu -0.1578 3.6682 'International Tables Vol C Tables 4.2.6.8 and 6.1.1.4'

loop_
_geom_angle_atom_site_label_1
_geom_angle_atom_site_label_2
_geom_angle_atom_site_label_3
_geom_angle
_geom_angle_site_symmetry_1
_geom_angle_site_symmetry_3
_geom_angle_publ_flag
O1 C1 H1A 109.5 . . ?
O1 C1 H1B 109.5 . . ?
H1A C1 H1B 109.5 . . ?
O1 C1 H1C 109.5 . . ?
H1A C1 H1C 109.5 . . ?
H1B C1 H1C 109.5 . . ?
C3 C2 O1 123.8(5) . . ?
C3 C2 C7 122.3(5) . . ?
O1 C2 C7 113.9(4) . . ?
C2 C3 C4 119.5(6) . . ?
C2 C3 H3 120.2 . . ?
C4 C3 H3 120.2 . . ?
C5 C4 C3 119.6(5) . . ?
C5 C4 H4 120.2 . . ?
C3 C4 H4 120.2 . . ?
C4 C5 C6 121.7(5) . . ?
C4 C5 H5 119.1 . . ?
C6 C5 H5 119.1 . . ?
C7 C6 C5 118.9(5) . . ?
C7 C6 C8 124.8(5) . . ?
C5 C6 C8 116.2(5) . . ?
O2 C7 C2 118.9(4) . . ?
O2 C7 C6 123.2(4) . . ?
C2 C7 C6 117.8(4) . . ?
N1 C8 C6 127.7(5) . . ?
N1 C8 H8 116.1 . . ?
C6 C8 H8 116.1 . . ?
N1 C9 C10 113.9(6) . . ?
N1 C9 H9A 108.8 . . ?
C10 C9 H9A 108.8 . . ?
N1 C9 H9B 108.8 . . ?
C10 C9 H9B 108.8 . . ?
H9A C9 H9B 107.7 . . ?
C9 C10 C11 116.2(7) . . ?
C9 C10 H10A 108.2 . . ?
C11 C10 H10A 108.2 . . ?
C9 C10 H10B 108.2 . . ?
C11 C10 H10B 108.2 . . ?
H10A C10 H10B 107.4 . . ?
C10 C11 N2 113.7(5) . . ?
C10 C11 H11A 108.8 . . ?
N2 C11 H11A 108.8 . . ?
C10 C11 H11B 108.8 . . ?
N2 C11 H11B 108.8 . . ?
H11A C11 H11B 107.7 . . ?
N2 C12 C13 127.7(5) . . ?
N2 C12 H12 116.1 . . ?
C13 C12 H12 116.1 . . ?
C18 C13 C14 119.2(6) . . ?
C18 C13 C12 124.0(5) . . ?
C14 C13 C12 116.8(6) . . ?
C15 C14 C13 121.2(6) . . ?
C15 C14 H14 119.4 . . ?
C13 C14 H14 119.4 . . ?
C14 C15 C16 120.6(6) . . ?
C14 C15 H15 119.7 . . ?
C16 C15 H15 119.7 . . ?
C17 C16 C15 119.6(7) . . ?
C17 C16 H16 120.2 . . ?
C15 C16 H16 120.2 . . ?
O4 C17 C16 124.8(5) . . ?
O4 C17 C18 114.0(4) . . ?
C16 C17 C18 121.2(5) . . ?
O3 C18 C13 123.6(5) . . ?
O3 C18 C17 118.1(4) . . ?
C13 C18 C17 118.3(5) . . ?
O4 C19 H19A 109.5 . . ?
O4 C19 H19B 109.5 . . ?
H19A C19 H19B 109.5 . . ?
O4 C19 H19C 109.5 . . ?
H19A C19 H19C 109.5 . . ?
H19B C19 H19C 109.5 . . ?
C8 N1 C9 115.9(6) . . ?
C8 N1 Zn1 123.1(4) . . ?
C9 N1 Zn1 120.8(5) . . ?
C12 N2 C11 117.0(6) . . ?
C12 N2 Zn1 123.0(4) . . ?
C11 N2 Zn1 119.6(5) . . ?
O7 N3 O5 122.4(9) . . ?
O7 N3 O6 121.5(8) . . ?
O5 N3 O6 116.1(5) . . ?
O7 N3 Eu1 178.0(4) . . ?
O5 N3 Eu1 57.7(3) . . ?
O6 N3 Eu1 58.4(3) . . ?
O10 N4 O8 121.9(4) . . ?
O10 N4 O9 121.9(4) . . ?
O8 N4 O9 116.2(4) . . ?
O10 N4 Eu1 174.4(3) . . ?
O8 N4 Eu1 58.7(2) . . ?
O9 N4 Eu1 57.9(2) . . ?
O13 N5 O11 122.4(5) . . ?
O13 N5 O12 122.2(4) . . ?
O11 N5 O12 115.4(4) . . ?
O13 N5 Eu1 172.5(4) . . ?
O11 N5 Eu1 57.9(2) . . ?
O12 N5 Eu1 58.0(2) . . ?
C2 O1 C1 116.8(4) . . ?
C2 O1 Eu1 118.8(3) . . ?
C1 O1 Eu1 124.3(3) . . ?
C7 O2 Zn1 124.7(3) . . ?
C7 O2 Eu1 124.8(3) . . ?
Zn1 O2 Eu1 108.15(14) . . ?
C18 O3 Zn1 121.8(3) . . ?
C18 O3 Eu1 125.1(3) . . ?
Zn1 O3 Eu1 109.24(14) . . ?
C17 O4 C19 115.7(4) . . ?
C17 O4 Eu1 117.8(3) . . ?
C19 O4 Eu1 126.2(4) . . ?
N3 O5 Eu1 97.1(4) . . ?
N3 O6 Eu1 95.6(4) . . ?
N4 O8 Eu1 97.0(3) . . ?
N4 O9 Eu1 97.7(3) . . ?
N5 O11 Eu1 97.0(3) . . ?
N5 O12 Eu1 96.6(3) . . ?
O2 Zn1 N1 89.77(17) . . ?
O2 Zn1 N2 157.01(17) . . ?
N1 Zn1 N2 97.3(2) . . ?
O2 Zn1 O3 77.10(13) . . ?
N1 Zn1 O3 159.57(17) . . ?
N2 Zn1 O3 89.48(18) . . ?
O2 Zn1 O14 96.91(15) . . ?
N1 Zn1 O14 102.27(19) . . ?
N2 Zn1 O14 102.84(19) . . ?
O3 Zn1 O14 94.89(16) . . ?
O2 Zn1 Eu1 39.21(9) . . ?
N1 Zn1 Eu1 128.15(14) . . ?
N2 Zn1 Eu1 126.31(14) . . ?
O3 Zn1 Eu1 38.10(9) . . ?
O14 Zn1 Eu1 94.43(11) . . ?
O3 Eu1 O2 65.12(11) . . ?
O3 Eu1 O5 88.05(17) . . ?
O2 Eu1 O5 71.03(15) . . ?
O3 Eu1 O6 77.99(14) . . ?
O2 Eu1 O6 111.36(16) . . ?
O5 Eu1 O6 51.2(2) . . ?
O3 Eu1 O12 121.42(13) . . ?
O2 Eu1 O12 111.18(12) . . ?
O5 Eu1 O12 149.20(18) . . ?
O6 Eu1 O12 137.46(17) . . ?
O3 Eu1 O11 77.70(12) . . ?
O2 Eu1 O11 71.02(13) . . ?
O5 Eu1 O11 142.00(16) . . ?
O6 Eu1 O11 151.40(16) . . ?
O12 Eu1 O11 50.32(12) . . ?
O3 Eu1 O4 64.15(12) . . ?
O2 Eu1 O4 124.23(12) . . ?
O5 Eu1 O4 127.60(18) . . ?
O6 Eu1 O4 78.91(17) . . ?
O12 Eu1 O4 77.99(13) . . ?
O11 Eu1 O4 77.07(13) . . ?
O3 Eu1 O1 127.48(11) . . ?
O2 Eu1 O1 63.44(11) . . ?
O5 Eu1 O1 85.16(19) . . ?
O6 Eu1 O1 131.02(16) . . ?
O12 Eu1 O1 70.17(13) . . ?
O11 Eu1 O1 76.54(13) . . ?
O4 Eu1 O1 147.15(13) . . ?
O3 Eu1 O9 149.84(13) . . ?
O2 Eu1 O9 120.85(12) . . ?
O5 Eu1 O9 68.90(16) . . ?
O6 Eu1 O9 72.44(15) . . ?
O12 Eu1 O9 85.52(13) . . ?
O11 Eu1 O9 132.38(13) . . ?
O4 Eu1 O9 114.55(12) . . ?
O1 Eu1 O9 71.48(12) . . ?
O3 Eu1 O8 124.59(13) . . ?
O2 Eu1 O8 169.26(12) . . ?
O5 Eu1 O8 103.24(15) . . ?
O6 Eu1 O8 69.27(17) . . ?
O12 Eu1 O8 68.86(13) . . ?
O11 Eu1 O8 113.91(13) . . ?
O4 Eu1 O8 66.50(12) . . ?
O1 Eu1 O8 107.62(12) . . ?
O9 Eu1 O8 48.58(12) . . ?
O3 Eu1 N3 83.08(14) . . ?
O2 Eu1 N3 91.37(17) . . ?
O5 Eu1 N3 25.2(2) . . ?
O6 Eu1 N3 25.99(19) . . ?
O12 Eu1 N3 151.63(13) . . ?
O11 Eu1 N3 158.05(13) . . ?
O4 Eu1 N3 103.98(19) . . ?
O1 Eu1 N3 107.83(19) . . ?
O9 Eu1 N3 67.73(13) . . ?
O8 Eu1 N3 85.76(17) . . ?
O3 Eu1 N5 100.68(12) . . ?
O2 Eu1 N5 89.77(12) . . ?
O5 Eu1 N5 153.38(18) . . ?
O6 Eu1 N5 155.14(17) . . ?
O12 Eu1 N5 25.40(11) . . ?
O11 Eu1 N5 25.09(11) . . ?
O4 Eu1 N5 78.31(12) . . ?
O1 Eu1 N5 69.51(12) . . ?
O9 Eu1 N5 108.61(13) . . ?
O8 Eu1 N5 92.47(13) . . ?
N3 Eu1 N5 176.21(14) . . ?

loop_
_geom_bond_atom_site_label_1
_geom_bond_atom_site_label_2
_geom_bond_distance
_geom_bond_site_symmetry_2
_geom_bond_publ_flag
C1 O1 1.439(6) . ?
C1 H1A 0.9600 . ?
C1 H1B 0.9600 . ?
C1 H1C 0.9600 . ?
C2 C3 1.384(7) . ?
C2 O1 1.385(6) . ?
C2 C7 1.394(7) . ?
C3 C4 1.391(9) . ?
C3 H3 0.9300 . ?
C4 C5 1.359(10) . ?
C4 H4 0.9300 . ?
C5 C6 1.417(8) . ?
C5 H5 0.9300 . ?
C6 C7 1.409(6) . ?
C6 C8 1.432(8) . ?
C7 O2 1.322(5) . ?
C8 N1 1.278(8) . ?
C8 H8 0.9300 . ?
C9 N1 1.475(7) . ?
C9 C10 1.475(11) . ?
C9 H9A 0.9700 . ?
C9 H9B 0.9700 . ?
C10 C11 1.481(11) . ?
C10 H10A 0.9700 . ?
C10 H10B 0.9700 . ?
C11 N2 1.491(8) . ?
C11 H11A 0.9700 . ?
C11 H11B 0.9700 . ?
C12 N2 1.265(9) . ?
C12 C13 1.453(9) . ?
C12 H12 0.9300 . ?
C13 C18 1.404(7) . ?
C13 C14 1.407(9) . ?
C14 C15 1.355(11) . ?
C14 H14 0.9300 . ?
C15 C16 1.389(10) . ?
C15 H15 0.9300 . ?
C16 C17 1.378(7) . ?
C16 H16 0.9300 . ?
C17 O4 1.377(6) . ?
C17 C18 1.411(7) . ?
C18 O3 1.328(6) . ?
C19 O4 1.415(7) . ?
C19 H19A 0.9600 . ?
C19 H19B 0.9600 . ?
C19 H19C 0.9600 . ?
N1 Zn1 2.047(5) . ?
N2 Zn1 2.048(5) . ?
N3 O7 1.212(7) . ?
N3 O5 1.247(9) . ?
N3 O6 1.280(8) . ?
N3 Eu1 2.907(5) . ?
N4 O10 1.220(5) . ?
N4 O8 1.244(5) . ?
N4 O9 1.251(5) . ?
N4 Eu1 3.000(4) . ?
N5 O13 1.213(6) . ?
N5 O11 1.258(5) . ?
N5 O12 1.271(5) . ?
N5 Eu1 2.944(4) . ?
O1 Eu1 2.549(3) . ?
O2 Zn1 2.035(3) . ?
O2 Eu1 2.386(3) . ?
O3 Zn1 2.050(3) . ?
O3 Eu1 2.344(3) . ?
O4 Eu1 2.542(3) . ?
O5 Eu1 2.476(5) . ?
O6 Eu1 2.488(4) . ?
O8 Eu1 2.583(4) . ?
O9 Eu1 2.564(4) . ?
O11 Eu1 2.514(4) . ?
O12 Eu1 2.513(4) . ?
O14 Zn1 2.080(4) . ?
Zn1 Eu1 3.5861(6) . ?
